data_4067116
loop_
_publ_author_name
'Dureen, Meghan A.'
'Brown, Christopher C.'
'Stephan, Douglas W.'

_publ_section_title
;
 Addition of Enamines or Pyrroles and B(C6F5)3&#x201C;Frustrated Lewis
 Pairs&#x201D; to Alkynes
;
_journal_issue 23
_journal_name_full Organometallics
_journal_page_first 6422
_journal_paper_doi 10.1021/om1008346
_journal_volume 29
_journal_year 2010
_chemical_formula_sum 'C34 H19 B Cl2 F15 N'
_chemical_formula_weight 808.21
_chemical_name_systematic
; 
 ? 
;
_space_group_IT_number 2
_symmetry_cell_setting triclinic
_symmetry_space_group_name_Hall '-P 1'
_symmetry_space_group_name_H-M 'P -1'
_atom_sites_solution_hydrogens geom
_atom_sites_solution_primary direct
_atom_sites_solution_secondary difmap
_audit_creation_method SHELXL-97
_cell_angle_alpha 91.893(3)
_cell_angle_beta 101.946(2)
_cell_angle_gamma 101.373(2)
_cell_formula_units_Z 2
_cell_length_a 9.6323(4)
_cell_length_b 12.9229(6)
_cell_length_c 14.0863(7)
_cell_measurement_temperature 150(2)
_cell_volume 1676.77(14)
_computing_structure_refinement 'SHELXL-97 (Sheldrick, 1997)'
_computing_structure_solution 'SHELXS-97 (Sheldrick, 1990)'
_diffrn_ambient_temperature 150(2)
_diffrn_measured_fraction_theta_full 0.997
_diffrn_measured_fraction_theta_max 0.997
_diffrn_radiation_monochromator graphite
_diffrn_radiation_source 'fine-focus sealed tube'
_diffrn_radiation_type MoK\a
_diffrn_radiation_wavelength 0.71073
_diffrn_reflns_av_R_equivalents 0.0323
_diffrn_reflns_av_sigmaI/netI 0.0196
_diffrn_reflns_limit_h_max 14
_diffrn_reflns_limit_h_min -14
_diffrn_reflns_limit_k_max 19
_diffrn_reflns_limit_k_min -19
_diffrn_reflns_limit_l_max 21
_diffrn_reflns_limit_l_min -21
_diffrn_reflns_number 91334
_diffrn_reflns_theta_full 32.57
_diffrn_reflns_theta_max 32.57
_diffrn_reflns_theta_min 1.48
_exptl_absorpt_coefficient_mu 0.305
_exptl_absorpt_correction_T_max 0.9585
_exptl_absorpt_correction_T_min 0.9007
_exptl_absorpt_correction_type multi-scan
_exptl_crystal_density_diffrn 1.601
_exptl_crystal_density_method 'not measured'
_exptl_crystal_F_000 808
_exptl_crystal_size_max 0.35
_exptl_crystal_size_mid 0.30
_exptl_crystal_size_min 0.14
_refine_diff_density_max 0.671
_refine_diff_density_min -0.939
_refine_diff_density_rms 0.057
_refine_ls_extinction_method none
_refine_ls_goodness_of_fit_ref 1.039
_refine_ls_hydrogen_treatment fixed
_refine_ls_matrix_type full
_refine_ls_number_parameters 481
_refine_ls_number_reflns 12191
_refine_ls_number_restraints 0
_refine_ls_restrained_S_all 1.039
_refine_ls_R_factor_all 0.0633
_refine_ls_R_factor_gt 0.0468
_refine_ls_shift/su_max 0.017
_refine_ls_shift/su_mean 0.000
_refine_ls_structure_factor_coef Fsqd
_refine_ls_weighting_details 'calc w=1/[\s^2^(Fo^2^)+(0.0590P)^2^+0.8586P] where P=(Fo^2^+2Fc^2^)/3'
_refine_ls_weighting_scheme calc
_refine_ls_wR_factor_gt 0.1235
_refine_ls_wR_factor_ref 0.1350
_reflns_number_gt 9377
_reflns_number_total 12191
_reflns_threshold_expression >2sigma(I)
_cod_data_source_file om1008346_si_002.cif
_cod_data_source_block MeNC4H2(2,5-Me2)(3-PhC=C(H)B(C6F5)3)
_cod_original_cell_volume 1676.77(13)
_cod_original_sg_symbol_H-M P-1
_cod_database_code 4067116

loop_
_symmetry_equiv_pos_as_xyz
'x, y, z'
'-x, -y, -z'

loop_
_atom_site_label
_atom_site_type_symbol
_atom_site_fract_x
_atom_site_fract_y
_atom_site_fract_z
_atom_site_U_iso_or_equiv
_atom_site_adp_type
_atom_site_occupancy
_atom_site_symmetry_multiplicity
_atom_site_calc_flag
_atom_site_refinement_flags
Cl1 Cl 0.42516(7) 0.25917(5) 0.36078(5) 0.06368(15) Uani 1 1 d .
Cl2 Cl 0.58520(7) 0.14182(5) 0.50014(6) 0.07226(19) Uani 1 1 d .
C1 C 0.93575(13) 0.59857(9) 0.19139(9) 0.0205(2) Uani 1 1 d .
H1 H 0.9913 0.5663 0.1554 0.025 Uiso 1 1 calc R
C3 C 0.73448(14) 0.55747(10) 0.28318(10) 0.0238(2) Uani 1 1 d .
C2 C 0.84745(13) 0.52962(9) 0.23456(9) 0.0204(2) Uani 1 1 d .
C8 C 0.74092(17) 0.54202(13) 0.38152(11) 0.0320(3) Uani 1 1 d .
H8 H 0.8172 0.5131 0.4174 0.038 Uiso 1 1 calc R
C4 C 0.61878(17) 0.59704(13) 0.23166(13) 0.0356(3) Uani 1 1 d .
H4 H 0.6112 0.6066 0.1643 0.043 Uiso 1 1 calc R
C7 C 0.63675(19) 0.56857(15) 0.42755(13) 0.0409(4) Uani 1 1 d .
H7 H 0.6434 0.5587 0.4947 0.049 Uiso 1 1 calc R
C5 C 0.51409(19) 0.62273(15) 0.27811(16) 0.0454(4) Uani 1 1 d .
H5 H 0.4358 0.6497 0.2422 0.054 Uiso 1 1 calc R
C6 C 0.52336(19) 0.60931(14) 0.37592(16) 0.0438(4) Uani 1 1 d .
H6 H 0.4526 0.6278 0.4075 0.053 Uiso 1 1 calc R
C9 C 0.85772(13) 0.41858(9) 0.23202(8) 0.0193(2) Uani 1 1 d .
C11 C 0.81422(14) 0.23977(10) 0.23322(9) 0.0234(2) Uani 1 1 d .
C10 C 0.98776(14) 0.38058(9) 0.21202(9) 0.0221(2) Uani 1 1 d .
H10 H 1.0041 0.4001 0.1465 0.027 Uiso 1 1 calc R
C12 C 0.76022(14) 0.33329(10) 0.24815(9) 0.0228(2) Uani 1 1 d .
H12 H 0.6711 0.3353 0.2663 0.027 Uiso 1 1 calc R
C13 C 1.12573(15) 0.42167(12) 0.29014(13) 0.0339(3) Uani 1 1 d .
H13A H 1.1100 0.3987 0.3534 0.051 Uiso 1 1 calc R
H13B H 1.1497 0.4992 0.2933 0.051 Uiso 1 1 calc R
H13C H 1.2059 0.3935 0.2738 0.051 Uiso 1 1 calc R
C14 C 1.03141(18) 0.19397(12) 0.18704(13) 0.0349(3) Uani 1 1 d .
H14A H 0.9941 0.1224 0.2039 0.052 Uiso 1 1 calc R
H14B H 1.1318 0.2188 0.2233 0.052 Uiso 1 1 calc R
H14C H 1.0284 0.1930 0.1170 0.052 Uiso 1 1 calc R
C15 C 0.73717(18) 0.12921(11) 0.23823(13) 0.0354(3) Uani 1 1 d .
H15A H 0.6960 0.0961 0.1722 0.053 Uiso 1 1 calc R
H15B H 0.6590 0.1295 0.2730 0.053 Uiso 1 1 calc R
H15C H 0.8057 0.0891 0.2728 0.053 Uiso 1 1 calc R
N1 N 0.94200(12) 0.26510(8) 0.21217(8) 0.0233(2) Uani 1 1 d .
C17 C 0.87720(13) 0.87493(9) 0.08296(9) 0.0212(2) Uani 1 1 d .
C16 C 0.85945(13) 0.76716(9) 0.09649(9) 0.0199(2) Uani 1 1 d .
C22 C 1.13029(13) 0.76865(9) 0.17175(9) 0.0206(2) Uani 1 1 d .
C23 C 1.23977(14) 0.84759(10) 0.22655(9) 0.0229(2) Uani 1 1 d .
C18 C 0.79951(15) 0.91703(11) 0.00560(10) 0.0262(2) Uani 1 1 d .
C24 C 1.37431(14) 0.88183(11) 0.20379(11) 0.0287(3) Uani 1 1 d .
C21 C 0.75907(14) 0.70354(10) 0.02171(9) 0.0240(2) Uani 1 1 d .
C27 C 1.16723(15) 0.72919(11) 0.08926(9) 0.0248(2) Uani 1 1 d .
C20 C 0.67824(15) 0.74242(12) -0.05727(10) 0.0283(3) Uani 1 1 d .
C19 C 0.69847(16) 0.85008(12) -0.06495(10) 0.0296(3) Uani 1 1 d .
C26 C 1.29871(16) 0.76305(13) 0.06286(10) 0.0319(3) Uani 1 1 d .
C25 C 1.40318(15) 0.84033(14) 0.12081(11) 0.0337(3) Uani 1 1 d .
F1 F 0.97495(9) 0.94495(6) 0.14947(6) 0.02731(16) Uani 1 1 d .
F6 F 1.21975(9) 0.89937(7) 0.30558(6) 0.03002(18) Uani 1 1 d .
F10 F 1.06875(10) 0.65487(7) 0.02648(6) 0.03286(19) Uani 1 1 d .
F5 F 0.73486(11) 0.59709(7) 0.02092(7) 0.0359(2) Uani 1 1 d .
F2 F 0.82013(12) 1.02260(7) -0.00034(7) 0.0391(2) Uani 1 1 d .
F7 F 1.47485(10) 0.95735(8) 0.26143(8) 0.0402(2) Uani 1 1 d .
F4 F 0.58307(12) 0.67613(9) -0.12665(7) 0.0448(2) Uani 1 1 d .
F3 F 0.62097(13) 0.88934(9) -0.14021(8) 0.0482(3) Uani 1 1 d .
F9 F 1.32382(12) 0.72265(11) -0.01954(7) 0.0487(3) Uani 1 1 d .
F8 F 1.52915(11) 0.87714(11) 0.09511(8) 0.0514(3) Uani 1 1 d .
C28 C 0.94900(13) 0.77316(9) 0.29749(9) 0.0211(2) Uani 1 1 d .
C33 C 1.03409(15) 0.74365(10) 0.38066(9) 0.0242(2) Uani 1 1 d .
C29 C 0.85667(15) 0.83646(11) 0.31797(10) 0.0260(2) Uani 1 1 d .
C32 C 1.02871(17) 0.77301(12) 0.47483(10) 0.0313(3) Uani 1 1 d .
C30 C 0.85221(18) 0.87165(14) 0.41130(11) 0.0351(3) Uani 1 1 d .
C31 C 0.93822(19) 0.83904(14) 0.49021(11) 0.0365(3) Uani 1 1 d .
F15 F 1.12997(10) 0.68222(7) 0.37160(6) 0.03126(18) Uani 1 1 d .
F11 F 0.76179(10) 0.86847(8) 0.24610(6) 0.0344(2) Uani 1 1 d .
F14 F 1.10918(12) 0.73694(9) 0.55128(7) 0.0452(3) Uani 1 1 d .
F12 F 0.76371(14) 0.93716(11) 0.42467(8) 0.0545(3) Uani 1 1 d .
F13 F 0.93343(14) 0.87048(12) 0.58156(7) 0.0558(3) Uani 1 1 d .
C34 C 0.4264(2) 0.1423(2) 0.4184(2) 0.0676(7) Uani 1 1 d .
H34A H 0.3456 0.1300 0.4529 0.081 Uiso 1 1 calc R
H34B H 0.4084 0.0828 0.3683 0.081 Uiso 1 1 calc R
B1 B 0.96339(15) 0.72673(10) 0.19030(9) 0.0189(2) Uani 1 1 d .

loop_
_atom_site_aniso_label
_atom_site_aniso_U_11
_atom_site_aniso_U_22
_atom_site_aniso_U_33
_atom_site_aniso_U_23
_atom_site_aniso_U_13
_atom_site_aniso_U_12
Cl1 0.0650(3) 0.0761(4) 0.0588(3) 0.0222(3) 0.0183(3) 0.0279(3)
Cl2 0.0486(3) 0.0671(4) 0.0866(4) 0.0127(3) -0.0163(3) 0.0093(3)
C1 0.0240(5) 0.0177(5) 0.0186(5) 0.0036(4) 0.0022(4) 0.0037(4)
C3 0.0224(5) 0.0191(5) 0.0300(6) 0.0044(4) 0.0068(4) 0.0029(4)
C2 0.0215(5) 0.0178(5) 0.0210(5) 0.0039(4) 0.0023(4) 0.0039(4)
C8 0.0304(7) 0.0374(7) 0.0289(7) 0.0022(5) 0.0077(5) 0.0076(6)
C4 0.0284(7) 0.0389(8) 0.0447(8) 0.0192(7) 0.0121(6) 0.0125(6)
C7 0.0392(8) 0.0487(9) 0.0372(8) -0.0025(7) 0.0170(7) 0.0068(7)
C5 0.0333(8) 0.0449(9) 0.0678(12) 0.0224(9) 0.0206(8) 0.0186(7)
C6 0.0358(8) 0.0386(8) 0.0637(12) 0.0016(8) 0.0251(8) 0.0088(7)
C9 0.0202(5) 0.0181(5) 0.0179(5) 0.0032(4) 0.0019(4) 0.0021(4)
C11 0.0265(6) 0.0187(5) 0.0214(5) 0.0023(4) 0.0019(4) -0.0004(4)
C10 0.0236(5) 0.0163(5) 0.0258(6) 0.0029(4) 0.0063(4) 0.0018(4)
C12 0.0215(5) 0.0205(5) 0.0247(5) 0.0037(4) 0.0037(4) 0.0012(4)
C13 0.0226(6) 0.0247(6) 0.0491(9) -0.0001(6) -0.0019(6) 0.0033(5)
C14 0.0397(8) 0.0250(6) 0.0435(8) -0.0016(6) 0.0139(6) 0.0105(6)
C15 0.0385(8) 0.0178(5) 0.0452(8) 0.0030(5) 0.0082(6) -0.0045(5)
N1 0.0275(5) 0.0157(4) 0.0260(5) 0.0013(4) 0.0054(4) 0.0030(4)
C17 0.0239(5) 0.0205(5) 0.0206(5) 0.0046(4) 0.0051(4) 0.0070(4)
C16 0.0215(5) 0.0192(5) 0.0188(5) 0.0038(4) 0.0038(4) 0.0041(4)
C22 0.0228(5) 0.0191(5) 0.0201(5) 0.0062(4) 0.0036(4) 0.0050(4)
C23 0.0223(5) 0.0224(5) 0.0229(5) 0.0057(4) 0.0033(4) 0.0033(4)
C18 0.0319(6) 0.0259(6) 0.0254(6) 0.0098(5) 0.0086(5) 0.0134(5)
C24 0.0204(5) 0.0316(6) 0.0309(6) 0.0119(5) 0.0012(5) 0.0010(5)
C21 0.0259(6) 0.0227(5) 0.0213(5) 0.0039(4) 0.0020(4) 0.0030(4)
C27 0.0269(6) 0.0275(6) 0.0205(5) 0.0057(4) 0.0046(4) 0.0068(5)
C20 0.0263(6) 0.0354(7) 0.0204(6) 0.0026(5) -0.0006(5) 0.0059(5)
C19 0.0310(6) 0.0389(7) 0.0223(6) 0.0096(5) 0.0028(5) 0.0173(6)
C26 0.0311(7) 0.0466(8) 0.0234(6) 0.0110(6) 0.0102(5) 0.0153(6)
C25 0.0214(6) 0.0495(9) 0.0332(7) 0.0185(6) 0.0083(5) 0.0092(6)
F1 0.0332(4) 0.0177(3) 0.0284(4) 0.0020(3) 0.0020(3) 0.0042(3)
F6 0.0295(4) 0.0268(4) 0.0293(4) -0.0042(3) 0.0054(3) -0.0026(3)
F10 0.0388(5) 0.0354(4) 0.0223(4) -0.0032(3) 0.0065(3) 0.0037(4)
F5 0.0449(5) 0.0221(4) 0.0302(4) 0.0024(3) -0.0066(4) -0.0025(3)
F2 0.0541(6) 0.0268(4) 0.0397(5) 0.0144(4) 0.0068(4) 0.0183(4)
F7 0.0254(4) 0.0425(5) 0.0428(5) 0.0083(4) -0.0004(4) -0.0090(4)
F4 0.0437(5) 0.0480(6) 0.0302(5) -0.0011(4) -0.0137(4) 0.0034(4)
F3 0.0555(6) 0.0534(6) 0.0341(5) 0.0143(4) -0.0090(4) 0.0254(5)
F9 0.0452(6) 0.0782(8) 0.0299(5) 0.0035(5) 0.0183(4) 0.0190(5)
F8 0.0243(4) 0.0850(9) 0.0464(6) 0.0187(6) 0.0149(4) 0.0051(5)
C28 0.0239(5) 0.0191(5) 0.0192(5) 0.0042(4) 0.0039(4) 0.0021(4)
C33 0.0268(6) 0.0235(5) 0.0202(5) 0.0039(4) 0.0023(4) 0.0027(4)
C29 0.0291(6) 0.0295(6) 0.0217(5) 0.0059(5) 0.0074(5) 0.0086(5)
C32 0.0340(7) 0.0383(7) 0.0184(5) 0.0063(5) 0.0026(5) 0.0026(6)
C30 0.0396(8) 0.0434(8) 0.0281(7) 0.0028(6) 0.0147(6) 0.0149(6)
C31 0.0425(8) 0.0482(9) 0.0197(6) 0.0004(6) 0.0115(6) 0.0068(7)
F15 0.0351(4) 0.0313(4) 0.0259(4) 0.0043(3) -0.0022(3) 0.0124(3)
F11 0.0375(5) 0.0462(5) 0.0274(4) 0.0098(4) 0.0098(3) 0.0234(4)
F14 0.0495(6) 0.0637(7) 0.0195(4) 0.0108(4) -0.0012(4) 0.0134(5)
F12 0.0660(8) 0.0761(8) 0.0384(6) 0.0037(5) 0.0244(5) 0.0413(7)
F13 0.0639(7) 0.0860(9) 0.0223(4) -0.0028(5) 0.0154(5) 0.0215(7)
C34 0.0380(10) 0.0710(15) 0.0794(17) 0.0245(13) -0.0053(10) -0.0071(10)
B1 0.0218(6) 0.0165(5) 0.0177(5) 0.0038(4) 0.0028(4) 0.0032(4)

loop_
_atom_type_symbol
_atom_type_description
_atom_type_scat_dispersion_real
_atom_type_scat_dispersion_imag
_atom_type_scat_source
C C 0.0033 0.0016 'International Tables Vol C Tables 4.2.6.8 and 6.1.1.4'
H H 0.0000 0.0000 'International Tables Vol C Tables 4.2.6.8 and 6.1.1.4'
B B 0.0013 0.0007 'International Tables Vol C Tables 4.2.6.8 and 6.1.1.4'
N N 0.0061 0.0033 'International Tables Vol C Tables 4.2.6.8 and 6.1.1.4'
F F 0.0171 0.0103 'International Tables Vol C Tables 4.2.6.8 and 6.1.1.4'
Cl Cl 0.1484 0.1585 'International Tables Vol C Tables 4.2.6.8 and 6.1.1.4'

loop_
_geom_angle_atom_site_label_1
_geom_angle_atom_site_label_2
_geom_angle_atom_site_label_3
_geom_angle
C2 C1 B1 131.37(11)
C4 C3 C8 118.39(13)
C4 C3 C2 121.24(13)
C8 C3 C2 120.35(12)
C1 C2 C9 119.02(11)
C1 C2 C3 124.99(11)
C9 C2 C3 115.96(10)
C7 C8 C3 120.69(15)
C3 C4 C5 120.58(16)
C6 C7 C8 120.39(16)
C6 C5 C4 120.49(16)
C5 C6 C7 119.42(15)
C12 C9 C2 128.56(12)
C12 C9 C10 108.17(10)
C2 C9 C10 123.25(10)
N1 C11 C12 110.08(11)
N1 C11 C15 123.99(13)
C12 C11 C15 125.92(13)
N1 C10 C9 102.14(10)
N1 C10 C13 110.42(11)
C9 C10 C13 113.18(11)
C9 C12 C11 108.61(11)
C11 N1 C14 127.82(11)
C11 N1 C10 110.82(10)
C14 N1 C10 121.31(11)
F1 C17 C18 116.33(11)
F1 C17 C16 119.25(10)
C18 C17 C16 124.41(12)
C21 C16 C17 113.57(11)
C21 C16 B1 126.61(10)
C17 C16 B1 119.61(10)
C23 C22 C27 113.04(11)
C23 C22 B1 127.25(11)
C27 C22 B1 119.52(11)
F6 C23 C24 114.80(12)
F6 C23 C22 121.22(11)
C24 C23 C22 123.95(13)
F2 C18 C19 120.04(12)
F2 C18 C17 120.62(13)
C19 C18 C17 119.33(12)
F7 C24 C25 119.79(13)
F7 C24 C23 120.18(14)
C25 C24 C23 120.00(13)
F5 C21 C16 121.09(11)
F5 C21 C20 114.99(12)
C16 C21 C20 123.92(12)
F10 C27 C26 115.55(12)
F10 C27 C22 119.71(12)
C26 C27 C22 124.69(13)
F4 C20 C19 119.90(12)
F4 C20 C21 120.57(13)
C19 C20 C21 119.51(13)
F3 C19 C18 120.30(13)
F3 C19 C20 120.51(14)
C18 C19 C20 119.19(12)
F9 C26 C25 119.78(13)
F9 C26 C27 120.77(14)
C25 C26 C27 119.44(13)
F8 C25 C24 120.53(15)
F8 C25 C26 120.61(15)
C24 C25 C26 118.82(13)
C29 C28 C33 113.26(11)
C29 C28 B1 128.33(11)
C33 C28 B1 118.36(11)
F15 C33 C32 115.82(12)
F15 C33 C28 119.69(11)
C32 C33 C28 124.49(13)
F11 C29 C28 121.23(11)
F11 C29 C30 114.60(12)
C28 C29 C30 124.17(13)
F14 C32 C31 119.75(13)
F14 C32 C33 120.91(14)
C31 C32 C33 119.34(13)
F12 C30 C31 120.04(14)
F12 C30 C29 120.36(14)
C31 C30 C29 119.60(14)
F13 C31 C30 120.60(15)
F13 C31 C32 120.35(15)
C30 C31 C32 119.04(13)
Cl2 C34 Cl1 114.06(13)
C1 B1 C28 106.95(9)
C1 B1 C16 113.28(10)
C28 B1 C16 114.65(10)
C1 B1 C22 107.36(10)
C28 B1 C22 111.30(10)
C16 B1 C22 103.13(9)

loop_
_geom_bond_atom_site_label_1
_geom_bond_atom_site_label_2
_geom_bond_distance
Cl1 C34 1.739(3)
Cl2 C34 1.715(2)
C1 C2 1.3558(16)
C1 B1 1.6259(17)
C3 C4 1.3946(19)
C3 C8 1.396(2)
C3 C2 1.4932(18)
C2 C9 1.4575(16)
C8 C7 1.391(2)
C4 C5 1.395(2)
C7 C6 1.386(3)
C5 C6 1.381(3)
C9 C12 1.3583(16)
C9 C10 1.5063(17)
C11 N1 1.3071(17)
C11 C12 1.4324(18)
C11 C15 1.4857(18)
C10 N1 1.4705(15)
C10 C13 1.5287(19)
C14 N1 1.4590(18)
C17 F1 1.3513(15)
C17 C18 1.3804(17)
C17 C16 1.3936(16)
C16 C21 1.3885(17)
C16 B1 1.6510(17)
C22 C23 1.3912(17)
C22 C27 1.3930(18)
C22 B1 1.6691(18)
C23 F6 1.3472(15)
C23 C24 1.3903(18)
C18 F2 1.3474(16)
C18 C19 1.376(2)
C24 F7 1.3413(17)
C24 C25 1.372(2)
C21 F5 1.3485(15)
C21 C20 1.3889(18)
C27 F10 1.3570(16)
C27 C26 1.386(2)
C20 F4 1.3392(16)
C20 C19 1.377(2)
C19 F3 1.3400(15)
C26 F9 1.3432(17)
C26 C25 1.373(2)
C25 F8 1.3398(17)
C28 C29 1.3859(18)
C28 C33 1.3947(17)
C28 B1 1.6487(18)
C33 F15 1.3531(16)
C33 C32 1.3818(19)
C29 F11 1.3510(16)
C29 C30 1.3888(19)
C32 F14 1.3446(17)
C32 C31 1.376(2)
C30 F12 1.3489(19)
C30 C31 1.374(2)
C31 F13 1.3493(17)
